data_8000426
loop_
_publ_author_name
'Xing, Li-Rui'
'Lu, Zhou'
'Li, Mian'
'Zheng, Ji'
'Li, Dan'

_publ_section_title
;
 Revealing High-Lying Inter-System Crossing in Brightly Luminescent Cyclic
 Trinuclear Cu<sup>I</sup>/Ag<sup>I</sup> Complexes.
;
_journal_name_full 'The journal of physical chemistry letters'
_journal_page_first 2067
_journal_paper_doi 10.1021/acs.jpclett.9b03382
_journal_year 2020
_chemical_formula_sum 'C51 H48 Cu6 N18 O3'
_chemical_formula_weight 1342.31
_space_group_IT_number 2
_space_group_name_Hall '-P 1'
_space_group_name_H-M_alt 'P -1'
_symmetry_cell_setting triclinic
_symmetry_space_group_name_H-M 'P -1'
_atom_sites_solution_hydrogens geom
_atom_sites_solution_primary direct
_atom_sites_solution_secondary difmap
_audit_creation_method SHELXL-97
_cell_angle_alpha 89.4370(10)
_cell_angle_beta 79.5100(10)
_cell_angle_gamma 88.4050(10)
_cell_formula_units_Z 2
_cell_length_a 7.13240(10)
_cell_length_b 18.7836(2)
_cell_length_c 18.9897(2)
_cell_measurement_reflns_used 19225
_cell_measurement_temperature 100(2)
_cell_measurement_theta_max 73.6390
_cell_measurement_theta_min 3.3100
_cell_volume 2500.57(5)
_computing_structure_refinement 'SHELXL-97 (Sheldrick, 1997)'
_computing_structure_solution 'SHELXS-97 (Sheldrick, 1990)'
_diffrn_ambient_temperature 100(2)
_diffrn_measured_fraction_theta_full 0.970
_diffrn_measured_fraction_theta_max 0.970
_diffrn_measurement_device_type 'XtaLAB Pro: Kappa single'
_diffrn_measurement_method '\w scan'
_diffrn_radiation_monochromator graphite
_diffrn_radiation_source 'fine-focus sealed tube'
_diffrn_radiation_type CuK\a
_diffrn_radiation_wavelength 1.54178
_diffrn_reflns_av_R_equivalents 0.0319
_diffrn_reflns_av_sigmaI/netI 0.0287
_diffrn_reflns_limit_h_max 8
_diffrn_reflns_limit_h_min -8
_diffrn_reflns_limit_k_max 23
_diffrn_reflns_limit_k_min -23
_diffrn_reflns_limit_l_max 17
_diffrn_reflns_limit_l_min -23
_diffrn_reflns_number 29716
_diffrn_reflns_theta_full 73.86
_diffrn_reflns_theta_max 73.86
_diffrn_reflns_theta_min 2.35
_diffrn_standards_decay_% 0
_diffrn_standards_interval_count 0
_diffrn_standards_interval_time 0
_diffrn_standards_number 0
_exptl_absorpt_coefficient_mu 3.316
_exptl_absorpt_correction_T_max 1.00000
_exptl_absorpt_correction_T_min 0.86226
_exptl_absorpt_correction_type multi-scan
_exptl_crystal_colour colorless
_exptl_crystal_density_diffrn 1.783
_exptl_crystal_density_method 'not measured'
_exptl_crystal_description needle
_exptl_crystal_F_000 1356
_exptl_crystal_size_max 0.2
_exptl_crystal_size_mid 0.15
_exptl_crystal_size_min 0.1
_refine_diff_density_max 0.957
_refine_diff_density_min -0.829
_refine_diff_density_rms 0.097
_refine_ls_extinction_method none
_refine_ls_goodness_of_fit_ref 1.057
_refine_ls_hydrogen_treatment mixed
_refine_ls_matrix_type full
_refine_ls_number_parameters 769
_refine_ls_number_reflns 9808
_refine_ls_number_restraints 101
_refine_ls_restrained_S_all 1.069
_refine_ls_R_factor_all 0.0463
_refine_ls_R_factor_gt 0.0432
_refine_ls_shift/su_max 0.001
_refine_ls_shift/su_mean 0.000
_refine_ls_structure_factor_coef Fsqd
_refine_ls_weighting_details 'calc w=1/[\s^2^(Fo^2^)+(0.0646P)^2^+5.4996P] where P=(Fo^2^+2Fc^2^)/3'
_refine_ls_weighting_scheme calc
_refine_ls_wR_factor_gt 0.1214
_refine_ls_wR_factor_ref 0.1237
_reflns_number_gt 9037
_reflns_number_total 9808
_reflns_threshold_expression >2sigma(I)
_cod_data_source_file jz9b03382_si_002.cif
_cod_data_source_block Cu-4-100K
_cod_depositor_comments
;
The following automatic conversions were performed:

data item '_symmetry_cell_setting' value 'Triclinic' was changed to
'triclinic' in accordance with the
/home/data/users/saulius/crontab/automatic-downloads/rss-feeds/ACS/lib/dictionaries/cif_core.dic
dictionary named 'cif_core.dic' version 2.4.2 last updated on
2011-04-26.

Automatic conversion script
Id: cif_fix_values 7556 2019-12-06 15:28:31Z antanas 
;
_cod_original_sg_symbol_H-M P-1
_cod_database_code 8000426

loop_
_symmetry_equiv_pos_as_xyz
'x, y, z'
'-x, -y, -z'

loop_
_atom_site_label
_atom_site_type_symbol
_atom_site_fract_x
_atom_site_fract_y
_atom_site_fract_z
_atom_site_U_iso_or_equiv
_atom_site_adp_type
_atom_site_occupancy
_atom_site_symmetry_multiplicity
_atom_site_calc_flag
_atom_site_refinement_flags
_atom_site_disorder_assembly
_atom_site_disorder_group
Cu1 Cu 0.17377(6) 0.45575(2) -0.07445(2) 0.02199(12) Uani 1 1 d . . .
Cu2 Cu 0.22986(7) 0.60192(2) 0.00078(2) 0.02272(12) Uani 1 1 d . . .
Cu3 Cu 0.34766(7) 0.45795(2) 0.07094(2) 0.02220(12) Uani 1 1 d . . .
Cu4 Cu 0.66900(7) 0.01623(3) 0.40369(3) 0.02518(12) Uani 1 1 d . . .
Cu5 Cu 0.84027(7) 0.09666(3) 0.52635(3) 0.02513(12) Uani 1 1 d . . .
Cu6 Cu 0.74548(7) -0.06513(3) 0.54697(3) 0.02458(12) Uani 1 1 d . . .
C1 C 0.0414(5) 0.55480(18) -0.17575(18) 0.0252(7) Uani 1 1 d . . .
H1 H 0.0031 0.5205 -0.2048 0.030 Uiso 1 1 calc R . .
C2 C 0.0347(5) 0.62745(17) -0.18761(18) 0.0246(6) Uani 1 1 d . . .
H2 H -0.0079 0.6511 -0.2252 0.030 Uiso 1 1 calc R . .
C3 C 0.1051(4) 0.65794(17) -0.13154(17) 0.0216(6) Uani 1 1 d . . .
C4 C 0.1316(4) 0.73390(17) -0.11897(18) 0.0233(6) Uani 1 1 d . . .
C5 C 0.1185(5) 0.78363(18) -0.17346(19) 0.0281(7) Uani 1 1 d . . .
H5 H 0.0956 0.7687 -0.2176 0.034 Uiso 1 1 calc R . .
C6 C 0.1397(5) 0.85502(19) -0.1610(2) 0.0324(8) Uani 1 1 d . . .
H6 H 0.1289 0.8869 -0.1979 0.039 Uiso 1 1 calc R . .
C7 C 0.1887(5) 0.83397(19) -0.0480(2) 0.0332(8) Uani 1 1 d . . .
H7 H 0.2134 0.8506 -0.0047 0.040 Uiso 1 1 calc R . .
C8 C 0.1685(5) 0.76104(18) -0.05512(18) 0.0269(7) Uani 1 1 d . . .
H8 H 0.1797 0.7305 -0.0172 0.032 Uiso 1 1 calc R . .
C9 C 0.2918(5) 0.65618(17) 0.13809(18) 0.0244(6) Uani 1 1 d . . .
H9 H 0.2585 0.7033 0.1297 0.029 Uiso 1 1 calc R . .
C10 C 0.3452(5) 0.63110(17) 0.20032(18) 0.0248(6) Uani 1 1 d . . .
H10 H 0.3544 0.6568 0.2411 0.030 Uiso 1 1 calc R . .
C11 C 0.3820(5) 0.55866(17) 0.18821(17) 0.0235(6) Uani 1 1 d . . .
C13 C 0.418(2) 0.5210(6) 0.3087(6) 0.066(3) Uani 0.50 1 d PU A 1
H13 H 0.3689 0.5652 0.3257 0.079 Uiso 0.50 1 calc PR A 1
C14 C 0.470(3) 0.4697(7) 0.3554(7) 0.076(3) Uani 0.50 1 d PU A 1
H14 H 0.4414 0.4789 0.4042 0.092 Uiso 0.50 1 calc PR A 1
N6 N 0.5622(12) 0.4058(2) 0.3335(2) 0.110(3) Uani 1 1 d . . .
C15 C 0.5163(6) 0.38594(19) 0.27294(19) 0.0337(8) Uani 1 1 d . A .
H15 H 0.5221 0.3376 0.2624 0.040 Uiso 1 1 calc R . .
C16 C 0.4598(5) 0.43318(17) 0.22403(18) 0.0246(6) Uani 1 1 d . . .
H16 H 0.4333 0.4159 0.1813 0.030 Uiso 1 1 calc R A .
C12 C 0.4420(7) 0.50518(19) 0.2372(2) 0.0373(9) Uani 1 1 d . A .
C17 C 0.3673(5) 0.30588(17) 0.04350(18) 0.0243(6) Uani 1 1 d . . .
H17 H 0.4178 0.2932 0.0838 0.029 Uiso 1 1 calc R . .
C18 C 0.3243(5) 0.25868(17) -0.00621(18) 0.0244(6) Uani 1 1 d . . .
H18 H 0.3398 0.2094 -0.0061 0.029 Uiso 1 1 calc R . .
C19 C 0.2523(4) 0.30096(16) -0.05676(17) 0.0215(6) Uani 1 1 d . . .
C20 C 0.1821(4) 0.27933(16) -0.12082(17) 0.0217(6) Uani 1 1 d . . .
C21 C 0.1062(4) 0.21181(17) -0.12506(18) 0.0238(6) Uani 1 1 d . . .
H21 H 0.1016 0.1798 -0.0872 0.029 Uiso 1 1 calc R . .
C22 C 0.0379(5) 0.19296(17) -0.18592(18) 0.0262(7) Uani 1 1 d . . .
H22 H -0.0130 0.1480 -0.1872 0.031 Uiso 1 1 calc R . .
C23 C 0.1174(5) 0.30014(19) -0.23919(18) 0.0279(7) Uani 1 1 d . . .
H23 H 0.1228 0.3308 -0.2783 0.033 Uiso 1 1 calc R . .
C24 C 0.1883(4) 0.32354(17) -0.18061(18) 0.0236(6) Uani 1 1 d . . .
H24 H 0.2398 0.3685 -0.1811 0.028 Uiso 1 1 calc R . .
C25 C 0.6610(5) 0.16370(19) 0.35031(18) 0.0279(7) Uani 1 1 d . B .
H25 H 0.6134 0.1543 0.3090 0.034 Uiso 1 1 calc R . .
C26 C 0.6907(6) 0.23052(19) 0.37437(19) 0.0336(8) Uani 1 1 d . B .
H26 H 0.6684 0.2740 0.3532 0.040 Uiso 1 1 calc R . .
C27 C 0.7618(6) 0.21890(18) 0.43746(18) 0.0314(8) Uani 1 1 d . . .
C28 C 0.7816(8) 0.2690(2) 0.4919(2) 0.0296(16) Uani 0.623(7) 1 d PGU B 1
C29 C 0.7032(8) 0.3373(2) 0.4892(2) 0.0497(19) Uani 0.623(7) 1 d PGU B 1
H29 H 0.6400 0.3503 0.4521 0.060 Uiso 0.623(7) 1 calc PR B 1
C30 C 0.7193(9) 0.38635(19) 0.5421(2) 0.063(2) Uani 0.623(7) 1 d PGU B 1
H30 H 0.6669 0.4321 0.5403 0.075 Uiso 0.623(7) 1 calc PR B 1
N12 N 0.8138(10) 0.3670(2) 0.5975(2) 0.063(2) Uani 0.623(7) 1 d PGU B 1
C31 C 0.8922(10) 0.2986(3) 0.6001(3) 0.049(2) Uani 0.623(7) 1 d PGU B 1
H31 H 0.9554 0.2857 0.6372 0.059 Uiso 0.623(7) 1 calc PR B 1
C32 C 0.8761(9) 0.2496(2) 0.5473(3) 0.034(2) Uani 0.623(7) 1 d PG B 1
H32 H 0.9285 0.2039 0.5491 0.041 Uiso 0.623(7) 1 calc PR B 1
C33 C 0.9218(5) 0.07661(17) 0.67107(18) 0.0241(6) Uani 1 1 d . . .
H33 H 0.9640 0.1221 0.6772 0.029 Uiso 1 1 calc R . .
C28A C 0.8643(12) 0.2763(4) 0.4809(5) 0.030(3) Uani 0.377(7) 1 d PGU B 2
C29A C 0.9358(17) 0.3394(5) 0.4493(4) 0.067(4) Uani 0.377(7) 1 d PGDU B 2
H29A H 0.9393 0.3473 0.4006 0.080 Uiso 0.377(7) 1 calc PR B 2
C30A C 1.0019(19) 0.3906(4) 0.4904(6) 0.104(7) Uani 0.377(7) 1 d PGDU B 2
H30A H 1.0497 0.4328 0.4692 0.125 Uiso 0.377(7) 1 calc PR B 2
N12A N 0.9965(17) 0.3788(5) 0.5631(6) 0.088(5) Uani 0.377(7) 1 d PGDU B 2
C31A C 0.9251(16) 0.3157(6) 0.5947(4) 0.044(4) Uani 0.377(7) 1 d PGU B 2
H31A H 0.9215 0.3078 0.6433 0.053 Uiso 0.377(7) 1 calc PR B 2
C32A C 0.8590(15) 0.2645(5) 0.5536(5) 0.024(3) Uani 0.377(7) 1 d PGU B 2
H32A H 0.8112 0.2223 0.5747 0.029 Uiso 0.377(7) 1 calc PR B 2
C34 C 0.8937(5) 0.02369(18) 0.72385(18) 0.0249(6) Uani 1 1 d . . .
H34 H 0.9115 0.0268 0.7710 0.030 Uiso 1 1 calc R . .
C35 C 0.8334(4) -0.03450(17) 0.69029(17) 0.0224(6) Uani 1 1 d . . .
C36 C 0.7795(4) -0.10499(17) 0.72034(18) 0.0236(6) Uani 1 1 d . . .
C37 C 0.6914(5) -0.11116(18) 0.79177(19) 0.0289(7) Uani 1 1 d . . .
H37 H 0.6700 -0.0713 0.8211 0.035 Uiso 1 1 calc R . .
C38 C 0.6359(5) -0.17797(19) 0.8185(2) 0.0327(8) Uani 1 1 d . . .
H38 H 0.5756 -0.1811 0.8661 0.039 Uiso 1 1 calc R . .
C39 C 0.7515(5) -0.23119(19) 0.7122(2) 0.0299(7) Uani 1 1 d . . .
H39 H 0.7739 -0.2722 0.6845 0.036 Uiso 1 1 calc R . .
C40 C 0.8111(5) -0.16725(18) 0.68027(19) 0.0270(7) Uani 1 1 d . . .
H40 H 0.8716 -0.1658 0.6326 0.032 Uiso 1 1 calc R . .
C41 C 0.6609(5) -0.18593(19) 0.4647(2) 0.0318(8) Uani 1 1 d . . .
H41 H 0.6802 -0.2201 0.4985 0.038 Uiso 1 1 calc R . .
C42 C 0.6138(5) -0.20010(19) 0.39936(19) 0.0306(7) Uani 1 1 d . . .
H42 H 0.5935 -0.2444 0.3810 0.037 Uiso 1 1 calc R . .
C43 C 0.6028(4) -0.13378(18) 0.36647(19) 0.0259(7) Uani 1 1 d . B .
C44 C 0.5685(5) -0.11833(18) 0.29399(19) 0.0265(7) Uani 1 1 d . . .
C45 C 0.4767(5) -0.16823(19) 0.2581(2) 0.0295(7) Uani 1 1 d . . .
H45 H 0.4312 -0.2099 0.2811 0.035 Uiso 1 1 calc R . .
C46 C 0.4548(5) -0.1548(2) 0.1885(2) 0.0326(8) Uani 1 1 d . . .
H46 H 0.3955 -0.1890 0.1657 0.039 Uiso 1 1 calc R . .
C47 C 0.6012(5) -0.04857(19) 0.1858(2) 0.0321(8) Uani 1 1 d . . .
H47 H 0.6456 -0.0075 0.1614 0.039 Uiso 1 1 calc R . .
C48 C 0.6297(5) -0.05723(18) 0.25562(19) 0.0278(7) Uani 1 1 d . . .
H48 H 0.6899 -0.0222 0.2769 0.033 Uiso 1 1 calc R . .
N1 N 0.1119(4) 0.54131(14) -0.11582(15) 0.0231(5) Uani 1 1 d U . .
N2 N 0.1515(4) 0.60522(14) -0.08776(14) 0.0220(5) Uani 1 1 d . . .
N3 N 0.1745(5) 0.88161(16) -0.09996(18) 0.0349(7) Uani 1 1 d . . .
N4 N 0.2948(4) 0.60295(14) 0.09149(15) 0.0225(5) Uani 1 1 d . . .
N5 N 0.3517(4) 0.54172(14) 0.12230(14) 0.0216(5) Uani 1 1 d . . .
N7 N 0.3252(4) 0.37268(14) 0.02500(14) 0.0215(5) Uani 1 1 d . . .
N8 N 0.2534(4) 0.37011(14) -0.03740(14) 0.0203(5) Uani 1 1 d . . .
N9 N 0.0408(4) 0.23573(15) -0.24333(15) 0.0268(6) Uani 1 1 d . . .
N10 N 0.7113(4) 0.11372(15) 0.39569(15) 0.0243(6) Uani 1 1 d . . .
N11 N 0.7752(4) 0.14820(15) 0.44953(15) 0.0252(6) Uani 1 1 d . B .
N13 N 0.8786(4) 0.05170(14) 0.61036(15) 0.0236(5) Uani 1 1 d . . .
N14 N 0.8239(4) -0.01761(14) 0.62159(15) 0.0231(5) Uani 1 1 d . . .
N15 N 0.6633(4) -0.23801(16) 0.78049(17) 0.0317(6) Uani 1 1 d . . .
N16 N 0.6752(4) -0.11509(15) 0.47249(15) 0.0265(6) Uani 1 1 d . B .
N17 N 0.6389(4) -0.08225(15) 0.41103(15) 0.0243(6) Uani 1 1 d . . .
N18 N 0.5137(5) -0.09563(17) 0.15139(18) 0.0346(7) Uani 1 1 d . . .
C13A C 0.5391(15) 0.5290(4) 0.2947(4) 0.0331(18) Uani 0.50 1 d P A 2
H13B H 0.5547 0.5774 0.3014 0.040 Uiso 0.50 1 calc PR A 2
C14A C 0.6068(17) 0.4793(5) 0.3388(5) 0.044(2) Uani 0.50 1 d PU A 2
H14B H 0.6806 0.4934 0.3715 0.053 Uiso 0.50 1 calc PR A 2
O1 O 1.0195(12) 0.4652(3) 0.6644(3) 0.125(2) Uani 1 1 d . . .
H1B H 0.9925 0.4340 0.6383 0.188 Uiso 1 1 calc R . .
C49 C 0.9948(19) 0.5341(4) 0.6325(4) 0.138(4) Uani 1 1 d . . .
H49A H 1.0079 0.5291 0.5815 0.206 Uiso 1 1 calc R . .
H49B H 1.0898 0.5655 0.6430 0.206 Uiso 1 1 calc R . .
H49C H 0.8702 0.5535 0.6517 0.206 Uiso 1 1 calc R . .
C50 C 0.773(2) -0.0043(10) 0.9577(12) 0.057(3) Uani 0.624(10) 1 d PD C 1
H50A H 0.7499 -0.0534 0.9493 0.085 Uiso 0.624(10) 1 d PR C 1
H50B H 0.6634 0.0244 0.9517 0.085 Uiso 0.624(10) 1 d PR C 1
H50C H 0.7961 0.0008 1.0056 0.085 Uiso 0.624(10) 1 d PR C 1
O2 O 0.9388(10) 0.0157(3) 0.9052(3) 0.069(2) Uani 0.624(10) 1 d PD C 1
H2B H 1.0246 0.0270 0.9260 0.103 Uiso 0.624(10) 1 calc PR C 1
C50A C 0.740(5) -0.0171(16) 0.962(2) 0.057(3) Uani 0.376(10) 1 d PD C 2
H50D H 0.6857 0.0101 1.0038 0.085 Uiso 0.376(10) 1 d PR C 2
H50E H 0.8363 -0.0495 0.9735 0.085 Uiso 0.376(10) 1 d PR C 2
H50F H 0.6415 -0.0434 0.9465 0.085 Uiso 0.376(10) 1 d PR C 2
O2A O 0.7887(13) 0.0430(5) 0.9134(5) 0.056(3) Uani 0.376(10) 1 d PD C 2
H2C H 0.6915 0.0660 0.9098 0.083 Uiso 0.376(10) 1 calc PR C 2
O3 O 0.3259(17) 0.3818(4) 0.5901(4) 0.212(5) Uani 1 1 d D . .
H3C H 0.4422 0.3779 0.5944 0.254 Uiso 1 1 d R . .
C51 C 0.318(3) 0.3878(6) 0.5143(4) 0.284(14) Uani 1 1 d D . .
H51C H 0.4416 0.3724 0.4894 0.341 Uiso 1 1 d R . .
H51A H 0.3002 0.4355 0.4977 0.341 Uiso 1 1 d R . .
H51B H 0.2302 0.3559 0.4990 0.341 Uiso 1 1 d R . .

loop_
_atom_site_aniso_label
_atom_site_aniso_U_11
_atom_site_aniso_U_22
_atom_site_aniso_U_33
_atom_site_aniso_U_23
_atom_site_aniso_U_13
_atom_site_aniso_U_12
Cu1 0.0234(2) 0.0196(2) 0.0234(2) 0.00535(18) -0.00583(18) 0.00188(17)
Cu2 0.0244(2) 0.0225(2) 0.0222(2) 0.00559(18) -0.00713(18) 0.00123(18)
Cu3 0.0273(2) 0.0196(2) 0.0201(2) 0.00205(17) -0.00573(18) 0.00010(18)
Cu4 0.0235(2) 0.0246(2) 0.0276(3) 0.00351(19) -0.00535(19) -0.00048(18)
Cu5 0.0298(3) 0.0242(2) 0.0205(2) 0.00704(18) -0.00358(19) 0.00540(19)
Cu6 0.0242(2) 0.0263(2) 0.0229(2) 0.00441(19) -0.00362(18) 0.00060(18)
C1 0.0249(16) 0.0273(16) 0.0246(16) 0.0034(13) -0.0076(13) -0.0008(12)
C2 0.0251(15) 0.0245(16) 0.0254(16) 0.0098(13) -0.0079(12) 0.0005(12)
C3 0.0179(14) 0.0239(15) 0.0222(15) 0.0085(12) -0.0026(11) 0.0025(11)
C4 0.0175(14) 0.0239(15) 0.0268(16) 0.0066(13) -0.0001(12) 0.0027(11)
C5 0.0283(17) 0.0265(16) 0.0304(18) 0.0087(14) -0.0080(13) -0.0002(13)
C6 0.0335(18) 0.0261(17) 0.037(2) 0.0111(15) -0.0070(15) 0.0010(14)
C7 0.041(2) 0.0273(17) 0.0290(18) 0.0019(14) -0.0006(15) -0.0033(15)
C8 0.0307(17) 0.0246(16) 0.0242(16) 0.0067(13) -0.0025(13) 0.0005(13)
C9 0.0256(16) 0.0184(14) 0.0297(17) 0.0032(12) -0.0068(13) 0.0007(12)
C10 0.0272(16) 0.0230(15) 0.0241(16) 0.0009(12) -0.0048(13) 0.0000(12)
C11 0.0272(16) 0.0220(15) 0.0215(15) 0.0024(12) -0.0054(12) 0.0004(12)
C13 0.112(8) 0.045(5) 0.044(5) -0.002(4) -0.029(6) 0.021(6)
C14 0.130(9) 0.063(6) 0.042(5) -0.005(5) -0.032(6) 0.016(6)
N6 0.269(9) 0.037(2) 0.039(2) -0.0073(18) -0.073(4) 0.050(4)
C15 0.048(2) 0.0246(17) 0.0275(18) 0.0064(14) -0.0053(15) 0.0041(15)
C16 0.0274(16) 0.0244(16) 0.0229(16) 0.0040(12) -0.0070(13) -0.0017(12)
C12 0.067(3) 0.0230(17) 0.0232(17) -0.0008(14) -0.0137(17) 0.0076(17)
C17 0.0276(16) 0.0220(15) 0.0236(16) 0.0074(12) -0.0059(12) 0.0012(12)
C18 0.0282(16) 0.0188(14) 0.0268(16) 0.0054(12) -0.0070(13) 0.0002(12)
C19 0.0207(14) 0.0199(14) 0.0236(15) 0.0031(12) -0.0034(12) -0.0011(11)
C20 0.0189(14) 0.0211(15) 0.0243(16) 0.0003(12) -0.0024(12) 0.0020(11)
C21 0.0223(15) 0.0202(15) 0.0281(16) 0.0012(12) -0.0024(12) 0.0032(12)
C22 0.0243(16) 0.0208(15) 0.0322(18) -0.0053(13) -0.0020(13) 0.0016(12)
C23 0.0266(16) 0.0323(17) 0.0248(16) 0.0022(13) -0.0051(13) 0.0008(13)
C24 0.0228(15) 0.0217(15) 0.0265(16) 0.0036(12) -0.0053(12) -0.0017(12)
C25 0.0279(17) 0.0315(17) 0.0245(16) 0.0051(13) -0.0063(13) 0.0046(13)
C26 0.048(2) 0.0264(17) 0.0257(17) 0.0057(14) -0.0079(15) 0.0135(15)
C27 0.049(2) 0.0229(16) 0.0213(16) 0.0017(13) -0.0067(15) 0.0114(15)
C28 0.046(4) 0.019(3) 0.023(3) 0.007(2) -0.005(3) -0.002(3)
C29 0.096(5) 0.024(3) 0.032(3) -0.001(2) -0.022(3) 0.013(3)
C30 0.118(6) 0.033(3) 0.042(4) -0.003(3) -0.031(4) 0.016(4)
N12 0.125(6) 0.027(3) 0.042(3) -0.001(2) -0.037(4) 0.012(3)
C31 0.091(6) 0.021(3) 0.039(4) 0.001(3) -0.023(4) -0.008(4)
C32 0.048(5) 0.019(3) 0.037(4) -0.002(3) -0.015(4) 0.004(3)
C33 0.0241(15) 0.0233(15) 0.0253(16) 0.0055(13) -0.0059(12) 0.0013(12)
C28A 0.034(6) 0.026(5) 0.027(5) -0.002(4) 0.001(4) 0.000(4)
C29A 0.097(8) 0.050(6) 0.055(7) -0.008(5) -0.015(6) -0.022(6)
C30A 0.116(10) 0.095(10) 0.107(10) -0.014(8) -0.029(8) -0.030(8)
N12A 0.100(8) 0.087(8) 0.080(8) -0.031(6) -0.025(7) -0.017(7)
C31A 0.058(6) 0.036(6) 0.042(6) -0.006(4) -0.019(5) 0.002(5)
C32A 0.025(5) 0.019(4) 0.030(6) -0.008(4) -0.010(4) 0.012(4)
C34 0.0249(16) 0.0264(16) 0.0235(16) 0.0063(13) -0.0052(12) 0.0018(12)
C35 0.0212(15) 0.0237(15) 0.0215(15) 0.0069(12) -0.0024(12) 0.0031(12)
C36 0.0182(14) 0.0263(16) 0.0267(16) 0.0093(13) -0.0057(12) 0.0020(12)
C37 0.0326(18) 0.0262(17) 0.0260(17) 0.0073(13) -0.0019(14) 0.0049(13)
C38 0.0343(18) 0.0299(18) 0.0310(18) 0.0148(14) 0.0005(14) 0.0021(14)
C39 0.0301(17) 0.0260(16) 0.0347(19) 0.0041(14) -0.0094(14) 0.0003(13)
C40 0.0244(16) 0.0286(17) 0.0284(17) 0.0078(13) -0.0066(13) 0.0011(13)
C41 0.0368(19) 0.0252(17) 0.0312(18) 0.0035(14) -0.0011(15) 0.0013(14)
C42 0.0319(18) 0.0272(17) 0.0313(18) -0.0007(14) -0.0026(14) 0.0014(14)
C43 0.0193(15) 0.0267(16) 0.0311(17) -0.0027(13) -0.0030(13) 0.0029(12)
C44 0.0198(15) 0.0273(16) 0.0316(18) -0.0028(13) -0.0032(13) 0.0052(12)
C45 0.0236(16) 0.0286(17) 0.0361(19) -0.0060(14) -0.0046(14) 0.0010(13)
C46 0.0271(17) 0.0336(18) 0.039(2) -0.0101(15) -0.0113(15) 0.0042(14)
C47 0.0362(19) 0.0270(17) 0.0356(19) 0.0020(14) -0.0136(15) 0.0048(14)
C48 0.0296(17) 0.0233(16) 0.0324(18) -0.0018(13) -0.0107(14) 0.0025(13)
N1 0.0225(13) 0.0235(13) 0.0233(13) 0.0036(10) -0.0048(10) 0.0011(10)
N2 0.0218(13) 0.0207(13) 0.0232(13) 0.0068(10) -0.0043(10) 0.0029(10)
N3 0.0413(17) 0.0243(14) 0.0365(17) 0.0043(12) -0.0007(14) 0.0002(12)
N4 0.0216(13) 0.0201(12) 0.0262(14) 0.0067(10) -0.0058(10) 0.0007(10)
N5 0.0243(13) 0.0193(12) 0.0212(13) 0.0066(10) -0.0048(10) 0.0001(10)
N7 0.0231(13) 0.0223(13) 0.0194(13) 0.0043(10) -0.0048(10) 0.0002(10)
N8 0.0195(12) 0.0226(13) 0.0194(12) 0.0015(10) -0.0052(10) 0.0001(10)
N9 0.0246(13) 0.0297(14) 0.0264(14) -0.0037(11) -0.0049(11) 0.0007(11)
N10 0.0220(13) 0.0273(14) 0.0232(13) 0.0051(11) -0.0038(10) 0.0010(10)
N11 0.0295(14) 0.0237(13) 0.0209(13) 0.0015(11) -0.0016(11) 0.0058(11)
N13 0.0218(13) 0.0231(13) 0.0248(14) 0.0061(11) -0.0021(10) 0.0019(10)
N14 0.0214(13) 0.0220(13) 0.0254(14) 0.0075(11) -0.0034(10) 0.0020(10)
N15 0.0296(15) 0.0268(15) 0.0386(17) 0.0133(13) -0.0062(13) -0.0006(11)
N16 0.0259(14) 0.0275(14) 0.0244(14) 0.0049(11) -0.0004(11) 0.0015(11)
N17 0.0198(13) 0.0288(14) 0.0242(14) 0.0008(11) -0.0042(10) 0.0007(10)
N18 0.0355(16) 0.0330(16) 0.0384(17) -0.0021(13) -0.0161(14) 0.0082(13)
C13A 0.064(6) 0.018(3) 0.024(4) -0.001(3) -0.025(4) 0.008(4)
C14A 0.075(6) 0.031(4) 0.032(4) -0.004(3) -0.028(4) 0.018(4)
O1 0.239(8) 0.060(3) 0.073(3) 0.001(2) -0.016(4) -0.029(4)
C49 0.258(13) 0.060(4) 0.076(5) 0.009(4) 0.018(7) -0.016(6)
C50 0.052(8) 0.053(8) 0.070(5) -0.013(4) -0.021(4) 0.001(5)
O2 0.093(6) 0.059(4) 0.054(4) 0.005(3) -0.016(3) 0.023(3)
C50A 0.052(8) 0.053(8) 0.070(5) -0.013(4) -0.021(4) 0.001(5)
O2A 0.055(6) 0.067(6) 0.052(5) 0.008(4) -0.029(4) 0.014(5)
O3 0.379(15) 0.090(5) 0.124(6) -0.008(4) 0.068(8) -0.023(7)
C51 0.61(4) 0.080(7) 0.091(8) 0.009(6) 0.121(14) -0.005(13)

loop_
_atom_type_symbol
_atom_type_description
_atom_type_scat_dispersion_real
_atom_type_scat_dispersion_imag
_atom_type_scat_source
C C 0.0181 0.0091 'International Tables Vol C Tables 4.2.6.8 and 6.1.1.4'
H H 0.0000 0.0000 'International Tables Vol C Tables 4.2.6.8 and 6.1.1.4'
Cu Cu -1.9646 0.5888 'International Tables Vol C Tables 4.2.6.8 and 6.1.1.4'
N N 0.0311 0.0180 'International Tables Vol C Tables 4.2.6.8 and 6.1.1.4'
O O 0.0492 0.0322 'International Tables Vol C Tables 4.2.6.8 and 6.1.1.4'

loop_
_geom_angle_atom_site_label_1
_geom_angle_atom_site_label_2
_geom_angle_atom_site_label_3
_geom_angle
_geom_angle_site_symmetry_1
_geom_angle_site_symmetry_3
_geom_angle_publ_flag
N1 Cu1 N8 175.77(12) . . ?
N4 Cu2 N2 176.15(12) . . ?
N7 Cu3 N5 175.26(12) . . ?
N10 Cu4 N17 177.33(12) . . ?
N10 Cu4 Cu6 83.40(8) . 2_656 ?
N17 Cu4 Cu6 99.23(8) . 2_656 ?
N13 Cu5 N11 172.46(12) . . ?
N16 Cu6 N14 177.73(12) . . ?
N16 Cu6 Cu4 89.87(9) . 2_656 ?
N14 Cu6 Cu4 92.14(8) . 2_656 ?
N1 C1 C2 109.5(3) . . ?
N1 C1 H1 125.2 . . ?
C2 C1 H1 125.2 . . ?
C1 C2 C3 105.7(3) . . ?
C1 C2 H2 127.2 . . ?
C3 C2 H2 127.2 . . ?
N2 C3 C2 108.8(3) . . ?
N2 C3 C4 123.1(3) . . ?
C2 C3 C4 128.1(3) . . ?
C8 C4 C5 116.2(3) . . ?
C8 C4 C3 124.2(3) . . ?
C5 C4 C3 119.5(3) . . ?
C6 C5 C4 119.4(3) . . ?
C6 C5 H5 120.3 . . ?
C4 C5 H5 120.3 . . ?
N3 C6 C5 124.8(3) . . ?
N3 C6 H6 117.6 . . ?
C5 C6 H6 117.6 . . ?
N3 C7 C8 123.8(4) . . ?
N3 C7 H7 118.1 . . ?
C8 C7 H7 118.1 . . ?
C7 C8 C4 120.0(3) . . ?
C7 C8 H8 120.0 . . ?
C4 C8 H8 120.0 . . ?
N4 C9 C10 110.3(3) . . ?
N4 C9 H9 124.8 . . ?
C10 C9 H9 124.8 . . ?
C9 C10 C11 104.4(3) . . ?
C9 C10 H10 127.8 . . ?
C11 C10 H10 127.8 . . ?
N5 C11 C10 109.8(3) . . ?
N5 C11 C12 122.3(3) . . ?
C10 C11 C12 127.9(3) . . ?
C12 C13 C14 118.7(10) . . ?
C12 C13 H13 120.6 . . ?
C14 C13 H13 120.6 . . ?
N6 C14 C13 123.9(10) . . ?
N6 C14 H14 118.0 . . ?
C13 C14 H14 118.0 . . ?
C15 N6 C14 109.9(7) . . ?
C15 N6 C14A 116.5(5) . . ?
C14 N6 C14A 41.0(7) . . ?
N6 C15 C16 123.4(4) . . ?
N6 C15 H15 118.3 . . ?
C16 C15 H15 118.3 . . ?
C12 C16 C15 121.5(3) . . ?
C12 C16 H16 119.3 . . ?
C15 C16 H16 119.3 . . ?
C13 C12 C16 112.9(6) . . ?
C13 C12 C11 118.7(6) . . ?
C16 C12 C11 124.7(3) . . ?
C13 C12 C13A 35.3(6) . . ?
C16 C12 C13A 114.4(4) . . ?
C11 C12 C13A 118.8(4) . . ?
N7 C17 C18 109.9(3) . . ?
N7 C17 H17 125.1 . . ?
C18 C17 H17 125.1 . . ?
C17 C18 C19 105.2(3) . . ?
C17 C18 H18 127.4 . . ?
C19 C18 H18 127.4 . . ?
N8 C19 C18 108.8(3) . . ?
N8 C19 C20 122.0(3) . . ?
C18 C19 C20 129.2(3) . . ?
C24 C20 C21 116.6(3) . . ?
C24 C20 C19 122.6(3) . . ?
C21 C20 C19 120.9(3) . . ?
C22 C21 C20 119.8(3) . . ?
C22 C21 H21 120.1 . . ?
C20 C21 H21 120.1 . . ?
N9 C22 C21 124.0(3) . . ?
N9 C22 H22 118.0 . . ?
C21 C22 H22 118.0 . . ?
N9 C23 C24 124.2(3) . . ?
N9 C23 H23 117.9 . . ?
C24 C23 H23 117.9 . . ?
C23 C24 C20 119.7(3) . . ?
C23 C24 H24 120.2 . . ?
C20 C24 H24 120.2 . . ?
N10 C25 C26 109.9(3) . . ?
N10 C25 H25 125.1 . . ?
C26 C25 H25 125.1 . . ?
C25 C26 C27 105.1(3) . . ?
C25 C26 H26 127.5 . . ?
C27 C26 H26 127.5 . . ?
N11 C27 C26 109.2(3) . . ?
N11 C27 C28 120.8(3) . . ?
C26 C27 C28 128.7(3) . . ?
N11 C27 C28A 121.9(4) . . ?
C26 C27 C28A 127.3(4) . . ?
C28 C27 C28A 21.7(3) . . ?
C29 C28 C32 120.0 . . ?
C29 C28 C27 119.3(3) . . ?
C32 C28 C27 120.7(3) . . ?
C30 C29 C28 120.0 . . ?
C30 C29 H29 120.0 . . ?
C28 C29 H29 120.0 . . ?
C29 C30 N12 120.0 . . ?
C29 C30 H30 120.0 . . ?
N12 C30 H30 120.0 . . ?
C30 N12 C31 120.0 . . ?
C32 C31 N12 120.0 . . ?
C32 C31 H31 120.0 . . ?
N12 C31 H31 120.0 . . ?
C31 C32 C28 120.0 . . ?
C31 C32 H32 120.0 . . ?
C28 C32 H32 120.0 . . ?
N13 C33 C34 109.5(3) . . ?
N13 C33 H33 125.2 . . ?
C34 C33 H33 125.2 . . ?
C29A C28A C32A 120.0 . . ?
C29A C28A C27 121.8(6) . . ?
C32A C28A C27 117.8(6) . . ?
C28A C29A C30A 120.0 . . ?
C28A C29A H29A 120.0 . . ?
C30A C29A H29A 120.0 . . ?
C29A C30A N12A 120.0 . . ?
C29A C30A H30A 120.0 . . ?
N12A C30A H30A 120.0 . . ?
C31A N12A C30A 120.0 . . ?
C32A C31A N12A 120.0 . . ?
C32A C31A H31A 120.0 . . ?
N12A C31A H31A 120.0 . . ?
C31A C32A C28A 120.0 . . ?
C31A C32A H32A 120.0 . . ?
C28A C32A H32A 120.0 . . ?
C35 C34 C33 104.7(3) . . ?
C35 C34 H34 127.6 . . ?
C33 C34 H34 127.6 . . ?
N14 C35 C34 109.7(3) . . ?
N14 C35 C36 121.4(3) . . ?
C34 C35 C36 128.8(3) . . ?
C40 C36 C37 117.3(3) . . ?
C40 C36 C35 122.9(3) . . ?
C37 C36 C35 119.7(3) . . ?
C38 C37 C36 118.8(3) . . ?
C38 C37 H37 120.6 . . ?
C36 C37 H37 120.6 . . ?
N15 C38 C37 124.5(3) . . ?
N15 C38 H38 117.8 . . ?
C37 C38 H38 117.8 . . ?
N15 C39 C40 124.3(3) . . ?
N15 C39 H39 117.9 . . ?
C40 C39 H39 117.9 . . ?
C39 C40 C36 119.2(3) . . ?
C39 C40 H40 120.4 . . ?
C36 C40 H40 120.4 . . ?
N16 C41 C42 110.1(3) . . ?
N16 C41 H41 125.0 . . ?
C42 C41 H41 125.0 . . ?
C41 C42 C43 105.1(3) . . ?
C41 C42 H42 127.4 . . ?
C43 C42 H42 127.4 . . ?
N17 C43 C42 109.4(3) . . ?
N17 C43 C44 122.5(3) . . ?
C42 C43 C44 128.0(3) . . ?
C48 C44 C45 116.3(3) . . ?
C48 C44 C43 123.6(3) . . ?
C45 C44 C43 120.0(3) . . ?
C46 C45 C44 119.5(3) . . ?
C46 C45 H45 120.3 . . ?
C44 C45 H45 120.3 . . ?
N18 C46 C45 124.3(3) . . ?
N18 C46 H46 117.8 . . ?
C45 C46 H46 117.8 . . ?
N18 C47 C48 124.1(3) . . ?
N18 C47 H47 118.0 . . ?
C48 C47 H47 118.0 . . ?
C47 C48 C44 120.1(3) . . ?
C47 C48 H48 120.0 . . ?
C44 C48 H48 120.0 . . ?
C1 N1 N2 108.2(3) . . ?
C1 N1 Cu1 131.0(2) . . ?
N2 N1 Cu1 120.6(2) . . ?
C3 N2 N1 107.7(3) . . ?
C3 N2 Cu2 135.1(2) . . ?
N1 N2 Cu2 116.82(19) . . ?
C6 N3 C7 115.8(3) . . ?
C9 N4 N5 108.1(3) . . ?
C9 N4 Cu2 130.8(2) . . ?
N5 N4 Cu2 121.0(2) . . ?
C11 N5 N4 107.4(3) . . ?
C11 N5 Cu3 135.8(2) . . ?
N4 N5 Cu3 116.4(2) . . ?
C17 N7 N8 108.2(3) . . ?
C17 N7 Cu3 129.9(2) . . ?
N8 N7 Cu3 121.9(2) . . ?
C19 N8 N7 107.9(2) . . ?
C19 N8 Cu1 134.3(2) . . ?
N7 N8 Cu1 117.8(2) . . ?
C22 N9 C23 115.8(3) . . ?
C25 N10 N11 107.8(3) . . ?
C25 N10 Cu4 131.7(2) . . ?
N11 N10 Cu4 119.5(2) . . ?
C27 N11 N10 108.1(3) . . ?
C27 N11 Cu5 131.5(2) . . ?
N10 N11 Cu5 120.1(2) . . ?
C33 N13 N14 108.5(3) . . ?
C33 N13 Cu5 132.2(2) . . ?
N14 N13 Cu5 118.3(2) . . ?
C35 N14 N13 107.5(3) . . ?
C35 N14 Cu6 134.3(2) . . ?
N13 N14 Cu6 118.1(2) . . ?
C38 N15 C39 115.8(3) . . ?
C41 N16 N17 107.9(3) . . ?
C41 N16 Cu6 129.5(3) . . ?
N17 N16 Cu6 122.6(2) . . ?
C43 N17 N16 107.5(3) . . ?
C43 N17 Cu4 135.0(2) . . ?
N16 N17 Cu4 117.2(2) . . ?
C47 N18 C46 115.8(3) . . ?
C14A C13A C12 119.7(7) . . ?
C14A C13A H13B 120.1 . . ?
C12 C13A H13B 120.1 . . ?
C13A C14A N6 119.5(8) . . ?
C13A C14A H14B 120.3 . . ?
N6 C14A H14B 120.3 . . ?
C49 O1 H1B 109.5 . . ?
O1 C49 H49A 109.5 . . ?
O1 C49 H49B 109.5 . . ?
H49A C49 H49B 109.5 . . ?
O1 C49 H49C 109.5 . . ?
H49A C49 H49C 109.5 . . ?
H49B C49 H49C 109.5 . . ?
O2 C50 H50A 107.1 . . ?
O2 C50 H50B 110.4 . . ?
H50A C50 H50B 109.5 . . ?
O2 C50 H50C 111.0 . . ?
H50A C50 H50C 109.5 . . ?
H50B C50 H50C 109.5 . . ?
O2 C50 H50D 144.6 . . ?
H50A C50 H50D 107.3 . . ?
H50B C50 H50D 65.1 . . ?
H50C C50 H50D 48.3 . . ?
O2 C50 H50E 94.4 . . ?
H50A C50 H50E 50.1 . . ?
H50B C50 H50E 152.8 . . ?
H50C C50 H50E 69.7 . . ?
H50D C50 H50E 101.0 . . ?
O2 C50 H50F 126.1 . . ?
H50A C50 H50F 39.7 . . ?
H50B C50 H50F 70.1 . . ?
H50C C50 H50F 119.5 . . ?
H50D C50 H50F 86.8 . . ?
H50E C50 H50F 86.5 . . ?
O2A C50A H50A 121.2 . . ?
O2A C50A H50B 49.3 . . ?
H50A C50A H50B 133.8 . . ?
O2A C50A H50C 98.9 . . ?
H50A C50A H50C 123.9 . . ?
H50B C50A H50C 101.7 . . ?
O2A C50A H50D 97.4 . . ?
H50A C50A H50D 140.9 . . ?
H50B C50A H50D 66.4 . . ?
H50C C50A H50D 47.3 . . ?
O2A C50A H50E 121.2 . . ?
H50A C50A H50E 57.8 . . ?
H50B C50A H50E 166.5 . . ?
H50C C50A H50E 68.6 . . ?
H50D C50A H50E 109.5 . . ?
O2A C50A H50F 109.0 . . ?
H50A C50A H50F 54.7 . . ?
H50B C50A H50F 83.9 . . ?
H50C C50A H50F 146.6 . . ?
H50D C50A H50F 109.5 . . ?
H50E C50A H50F 109.5 . . ?
C50A O2A H50B 42.0 . . ?
C50A O2A H2C 109.5 . . ?
C51 O3 H3C 108.3 . . ?
O3 C51 H51C 105.7 . . ?
O3 C51 H51A 114.6 . . ?
H51C C51 H51A 105.2 . . ?
O3 C51 H51B 113.6 . . ?
H51C C51 H51B 105.2 . . ?
H51A C51 H51B 111.5 . . ?

loop_
_geom_bond_atom_site_label_1
_geom_bond_atom_site_label_2
_geom_bond_distance
_geom_bond_site_symmetry_2
_geom_bond_publ_flag
Cu1 N1 1.859(3) . ?
Cu1 N8 1.865(3) . ?
Cu2 N4 1.864(3) . ?
Cu2 N2 1.866(3) . ?
Cu3 N7 1.856(3) . ?
Cu3 N5 1.863(3) . ?
Cu4 N10 1.864(3) . ?
Cu4 N17 1.869(3) . ?
Cu4 Cu6 3.0526(7) 2_656 ?
Cu5 N13 1.858(3) . ?
Cu5 N11 1.864(3) . ?
Cu6 N16 1.855(3) . ?
Cu6 N14 1.860(3) . ?
Cu6 Cu4 3.0526(7) 2_656 ?
C1 N1 1.344(4) . ?
C1 C2 1.382(5) . ?
C1 H1 0.9300 . ?
C2 C3 1.391(5) . ?
C2 H2 0.9300 . ?
C3 N2 1.359(4) . ?
C3 C4 1.472(4) . ?
C4 C8 1.391(5) . ?
C4 C5 1.401(4) . ?
C5 C6 1.381(5) . ?
C5 H5 0.9300 . ?
C6 N3 1.334(5) . ?
C6 H6 0.9300 . ?
C7 N3 1.341(5) . ?
C7 C8 1.392(5) . ?
C7 H7 0.9300 . ?
C8 H8 0.9300 . ?
C9 N4 1.339(4) . ?
C9 C10 1.381(5) . ?
C9 H9 0.9300 . ?
C10 C11 1.392(5) . ?
C10 H10 0.9300 . ?
C11 N5 1.351(4) . ?
C11 C12 1.470(5) . ?
C13 C12 1.372(12) . ?
C13 C14 1.390(16) . ?
C13 H13 0.9300 . ?
C14 N6 1.382(14) . ?
C14 H14 0.9300 . ?
N6 C15 1.311(6) . ?
N6 C14A 1.434(11) . ?
C15 C16 1.383(5) . ?
C15 H15 0.9300 . ?
C16 C12 1.376(5) . ?
C16 H16 0.9300 . ?
C12 C13A 1.475(9) . ?
C17 N7 1.340(4) . ?
C17 C18 1.381(5) . ?
C17 H17 0.9300 . ?
C18 C19 1.399(4) . ?
C18 H18 0.9300 . ?
C19 N8 1.354(4) . ?
C19 C20 1.462(4) . ?
C20 C24 1.395(4) . ?
C20 C21 1.402(4) . ?
C21 C22 1.386(5) . ?
C21 H21 0.9300 . ?
C22 N9 1.345(4) . ?
C22 H22 0.9300 . ?
C23 N9 1.350(5) . ?
C23 C24 1.383(5) . ?
C23 H23 0.9300 . ?
C24 H24 0.9300 . ?
C25 N10 1.353(4) . ?
C25 C26 1.375(5) . ?
C25 H25 0.9300 . ?
C26 C27 1.396(5) . ?
C26 H26 0.9300 . ?
C27 N11 1.349(4) . ?
C27 C28 1.433(5) . ?
C27 C28A 1.630(7) . ?
C28 C29 1.3900 . ?
C28 C32 1.3900 . ?
C29 C30 1.3900 . ?
C29 H29 0.9300 . ?
C30 N12 1.3900 . ?
C30 H30 0.9300 . ?
N12 C31 1.3900 . ?
C31 C32 1.3900 . ?
C31 H31 0.9300 . ?
C32 H32 0.9300 . ?
C33 N13 1.338(4) . ?
C33 C34 1.397(4) . ?
C33 H33 0.9300 . ?
C28A C29A 1.3900 . ?
C28A C32A 1.3900 . ?
C29A C30A 1.3900 . ?
C29A H29A 0.9300 . ?
C30A N12A 1.3900 . ?
C30A H30A 0.9300 . ?
N12A C31A 1.3900 . ?
C31A C32A 1.3900 . ?
C31A H31A 0.9300 . ?
C32A H32A 0.9300 . ?
C34 C35 1.388(5) . ?
C34 H34 0.9300 . ?
C35 N14 1.353(4) . ?
C35 C36 1.470(4) . ?
C36 C40 1.392(5) . ?
C36 C37 1.392(5) . ?
C37 C38 1.390(5) . ?
C37 H37 0.9300 . ?
C38 N15 1.335(5) . ?
C38 H38 0.9300 . ?
C39 N15 1.341(5) . ?
C39 C40 1.382(5) . ?
C39 H39 0.9300 . ?
C40 H40 0.9300 . ?
C41 N16 1.349(4) . ?
C41 C42 1.373(5) . ?
C41 H41 0.9300 . ?
C42 C43 1.395(5) . ?
C42 H42 0.9300 . ?
C43 N17 1.352(4) . ?
C43 C44 1.466(5) . ?
C44 C48 1.391(5) . ?
C44 C45 1.407(5) . ?
C45 C46 1.379(5) . ?
C45 H45 0.9300 . ?
C46 N18 1.346(5) . ?
C46 H46 0.9300 . ?
C47 N18 1.337(5) . ?
C47 C48 1.385(5) . ?
C47 H47 0.9300 . ?
C48 H48 0.9300 . ?
N1 N2 1.375(4) . ?
N4 N5 1.370(4) . ?
N7 N8 1.376(4) . ?
N10 N11 1.368(4) . ?
N13 N14 1.373(4) . ?
N16 N17 1.377(4) . ?
C13A C14A 1.383(11) . ?
C13A H13B 0.9300 . ?
C14A H14B 0.9300 . ?
O1 C49 1.443(9) . ?
O1 H1B 0.8200 . ?
C49 H49A 0.9600 . ?
C49 H49B 0.9600 . ?
C49 H49C 0.9600 . ?
C50 O2 1.457(5) . ?
C50 H50A 0.9601 . ?
C50 H50B 0.9601 . ?
C50 H50C 0.9600 . ?
C50 H50D 1.0120 . ?
C50 H50E 1.0190 . ?
C50 H50F 1.2554 . ?
O2 H2B 0.8200 . ?
C50A O2A 1.460(7) . ?
C50A H50A 0.7239 . ?
C50A H50B 0.9769 . ?
C50A H50C 1.0441 . ?
C50A H50D 0.9600 . ?
C50A H50E 0.9601 . ?
C50A H50F 0.9600 . ?
O2A H50B 1.1067 . ?
O2A H2C 0.8200 . ?
O3 C51 1.455(5) . ?
O3 H3C 0.8500 . ?
C51 H51C 0.9600 . ?
C51 H51A 0.9599 . ?
C51 H51B 0.9602 . ?

loop_
_geom_torsion_atom_site_label_1
_geom_torsion_atom_site_label_2
_geom_torsion_atom_site_label_3
_geom_torsion_atom_site_label_4
_geom_torsion
_geom_torsion_site_symmetry_1
_geom_torsion_site_symmetry_2
_geom_torsion_site_symmetry_3
_geom_torsion_site_symmetry_4
_geom_torsion_publ_flag
N1 C1 C2 C3 0.0(4) . . . . ?
C1 C2 C3 N2 -0.2(4) . . . . ?
C1 C2 C3 C4 178.9(3) . . . . ?
N2 C3 C4 C8 -13.7(5) . . . . ?
C2 C3 C4 C8 167.3(3) . . . . ?
N2 C3 C4 C5 166.8(3) . . . . ?
C2 C3 C4 C5 -12.2(5) . . . . ?
C8 C4 C5 C6 -0.8(5) . . . . ?
C3 C4 C5 C6 178.7(3) . . . . ?
C4 C5 C6 N3 0.7(6) . . . . ?
N3 C7 C8 C4 0.1(6) . . . . ?
C5 C4 C8 C7 0.5(5) . . . . ?
C3 C4 C8 C7 -179.0(3) . . . . ?
N4 C9 C10 C11 0.3(4) . . . . ?
C9 C10 C11 N5 -0.1(4) . . . . ?
C9 C10 C11 C12 -179.2(4) . . . . ?
C12 C13 C14 N6 7(3) . . . . ?
C13 C14 N6 C15 -29(2) . . . . ?
C13 C14 N6 C14A 78.8(18) . . . . ?
C14 N6 C15 C16 26.3(11) . . . . ?
C14A N6 C15 C16 -18.0(10) . . . . ?
N6 C15 C16 C12 -2.2(7) . . . . ?
C14 C13 C12 C16 18.7(18) . . . . ?
C14 C13 C12 C11 178.2(12) . . . . ?
C14 C13 C12 C13A -81.6(17) . . . . ?
C15 C16 C12 C13 -21.6(9) . . . . ?
C15 C16 C12 C11 -179.7(4) . . . . ?
C15 C16 C12 C13A 17.0(7) . . . . ?
N5 C11 C12 C13 -161.9(9) . . . . ?
C10 C11 C12 C13 17.1(10) . . . . ?
N5 C11 C12 C16 -4.9(6) . . . . ?
C10 C11 C12 C16 174.0(4) . . . . ?
N5 C11 C12 C13A 157.6(5) . . . . ?
C10 C11 C12 C13A -23.4(7) . . . . ?
N7 C17 C18 C19 -0.1(4) . . . . ?
C17 C18 C19 N8 0.0(4) . . . . ?
C17 C18 C19 C20 -179.2(3) . . . . ?
N8 C19 C20 C24 28.0(5) . . . . ?
C18 C19 C20 C24 -152.8(3) . . . . ?
N8 C19 C20 C21 -152.6(3) . . . . ?
C18 C19 C20 C21 26.5(5) . . . . ?
C24 C20 C21 C22 -1.6(4) . . . . ?
C19 C20 C21 C22 179.0(3) . . . . ?
C20 C21 C22 N9 0.7(5) . . . . ?
N9 C23 C24 C20 -0.2(5) . . . . ?
C21 C20 C24 C23 1.4(4) . . . . ?
C19 C20 C24 C23 -179.2(3) . . . . ?
N10 C25 C26 C27 -0.2(4) . . . . ?
C25 C26 C27 N11 0.6(4) . . . . ?
C25 C26 C27 C28 -166.2(4) . . . . ?
C25 C26 C27 C28A 166.2(5) . . . . ?
N11 C27 C28 C29 -157.3(4) . . . . ?
C26 C27 C28 C29 8.2(7) . . . . ?
C28A C27 C28 C29 103.2(13) . . . . ?
N11 C27 C28 C32 22.0(6) . . . . ?
C26 C27 C28 C32 -172.5(4) . . . . ?
C28A C27 C28 C32 -77.5(12) . . . . ?
C32 C28 C29 C30 0.0 . . . . ?
C27 C28 C29 C30 179.3(5) . . . . ?
C28 C29 C30 N12 0.0 . . . . ?
C29 C30 N12 C31 0.0 . . . . ?
C30 N12 C31 C32 0.0 . . . . ?
N12 C31 C32 C28 0.0 . . . . ?
C29 C28 C32 C31 0.0 . . . . ?
C27 C28 C32 C31 -179.3(5) . . . . ?
N11 C27 C28A C29A 147.0(6) . . . . ?
C26 C27 C28A C29A -16.9(9) . . . . ?
C28 C27 C28A C29A -119.1(14) . . . . ?
N11 C27 C28A C32A -40.3(7) . . . . ?
C26 C27 C28A C32A 155.8(6) . . . . ?
C28 C27 C28A C32A 53.6(11) . . . . ?
C32A C28A C29A C30A 0.0 . . . . ?
C27 C28A C29A C30A 172.5(7) . . . . ?
C28A C29A C30A N12A 0.0 . . . . ?
C29A C30A N12A C31A 0.0 . . . . ?
C30A N12A C31A C32A 0.0 . . . . ?
N12A C31A C32A C28A 0.0 . . . . ?
C29A C28A C32A C31A 0.0 . . . . ?
C27 C28A C32A C31A -172.8(7) . . . . ?
N13 C33 C34 C35 0.7(4) . . . . ?
C33 C34 C35 N14 -0.5(4) . . . . ?
C33 C34 C35 C36 -178.8(3) . . . . ?
N14 C35 C36 C40 34.4(5) . . . . ?
C34 C35 C36 C40 -147.4(3) . . . . ?
N14 C35 C36 C37 -145.0(3) . . . . ?
C34 C35 C36 C37 33.1(5) . . . . ?
C40 C36 C37 C38 -1.6(5) . . . . ?
C35 C36 C37 C38 177.9(3) . . . . ?
C36 C37 C38 N15 0.9(6) . . . . ?
N15 C39 C40 C36 0.0(5) . . . . ?
C37 C36 C40 C39 1.2(5) . . . . ?
C35 C36 C40 C39 -178.3(3) . . . . ?
N16 C41 C42 C43 1.0(4) . . . . ?
C41 C42 C43 N17 -1.0(4) . . . . ?
C41 C42 C43 C44 176.0(3) . . . . ?
N17 C43 C44 C48 22.3(5) . . . . ?
C42 C43 C44 C48 -154.3(4) . . . . ?
N17 C43 C44 C45 -160.8(3) . . . . ?
C42 C43 C44 C45 22.6(5) . . . . ?
C48 C44 C45 C46 0.8(5) . . . . ?
C43 C44 C45 C46 -176.4(3) . . . . ?
C44 C45 C46 N18 -1.0(5) . . . . ?
N18 C47 C48 C44 1.0(6) . . . . ?
C45 C44 C48 C47 -0.8(5) . . . . ?
C43 C44 C48 C47 176.3(3) . . . . ?
C2 C1 N1 N2 0.2(4) . . . . ?
C2 C1 N1 Cu1 -174.8(2) . . . . ?
N8 Cu1 N1 C1 85.2(17) . . . . ?
N8 Cu1 N1 N2 -89.3(16) . . . . ?
C2 C3 N2 N1 0.3(3) . . . . ?
C4 C3 N2 N1 -178.9(3) . . . . ?
C2 C3 N2 Cu2 -172.9(2) . . . . ?
C4 C3 N2 Cu2 7.9(5) . . . . ?
C1 N1 N2 C3 -0.3(3) . . . . ?
Cu1 N1 N2 C3 175.4(2) . . . . ?
C1 N1 N2 Cu2 174.4(2) . . . . ?
Cu1 N1 N2 Cu2 -10.0(3) . . . . ?
N4 Cu2 N2 C3 47.9(19) . . . . ?
N4 Cu2 N2 N1 -124.8(17) . . . . ?
C5 C6 N3 C7 -0.1(6) . . . . ?
C8 C7 N3 C6 -0.3(5) . . . . ?
C10 C9 N4 N5 -0.4(4) . . . . ?
C10 C9 N4 Cu2 177.5(2) . . . . ?
N2 Cu2 N4 C9 -37.4(19) . . . . ?
N2 Cu2 N4 N5 140.3(17) . . . . ?
C10 C11 N5 N4 -0.2(4) . . . . ?
C12 C11 N5 N4 179.0(3) . . . . ?
C10 C11 N5 Cu3 -173.2(2) . . . . ?
C12 C11 N5 Cu3 5.9(5) . . . . ?
C9 N4 N5 C11 0.3(3) . . . . ?
Cu2 N4 N5 C11 -177.8(2) . . . . ?
C9 N4 N5 Cu3 175.0(2) . . . . ?
Cu2 N4 N5 Cu3 -3.2(3) . . . . ?
N7 Cu3 N5 C11 69.2(15) . . . . ?
N7 Cu3 N5 N4 -103.4(14) . . . . ?
C18 C17 N7 N8 0.1(4) . . . . ?
C18 C17 N7 Cu3 178.9(2) . . . . ?
N5 Cu3 N7 C17 -78.0(15) . . . . ?
N5 Cu3 N7 N8 100.7(14) . . . . ?
C18 C19 N8 N7 0.0(3) . . . . ?
C20 C19 N8 N7 179.3(3) . . . . ?
C18 C19 N8 Cu1 -177.4(2) . . . . ?
C20 C19 N8 Cu1 1.9(5) . . . . ?
C17 N7 N8 C19 -0.1(3) . . . . ?
Cu3 N7 N8 C19 -179.0(2) . . . . ?
C17 N7 N8 Cu1 177.9(2) . . . . ?
Cu3 N7 N8 Cu1 -1.1(3) . . . . ?
N1 Cu1 N8 C19 -86.0(17) . . . . ?
N1 Cu1 N8 N7 96.7(16) . . . . ?
C21 C22 N9 C23 0.5(5) . . . . ?
C24 C23 N9 C22 -0.7(5) . . . . ?
C26 C25 N10 N11 -0.3(4) . . . . ?
C26 C25 N10 Cu4 167.9(3) . . . . ?
N17 Cu4 N10 C25 121(3) . . . . ?
Cu6 Cu4 N10 C25 -68.6(3) 2_656 . . . ?
N17 Cu4 N10 N11 -72(3) . . . . ?
Cu6 Cu4 N10 N11 98.4(2) 2_656 . . . ?
C26 C27 N11 N10 -0.8(4) . . . . ?
C28 C27 N11 N10 167.3(4) . . . . ?
C28A C27 N11 N10 -167.3(4) . . . . ?
C26 C27 N11 Cu5 -174.7(3) . . . . ?
C28 C27 N11 Cu5 -6.6(6) . . . . ?
C28A C27 N11 Cu5 18.8(6) . . . . ?
C25 N10 N11 C27 0.7(4) . . . . ?
Cu4 N10 N11 C27 -169.2(2) . . . . ?
C25 N10 N11 Cu5 175.4(2) . . . . ?
Cu4 N10 N11 Cu5 5.5(3) . . . . ?
N13 Cu5 N11 C27 57.9(11) . . . . ?
N13 Cu5 N11 N10 -115.4(9) . . . . ?
C34 C33 N13 N14 -0.7(3) . . . . ?
C34 C33 N13 Cu5 166.9(2) . . . . ?
N11 Cu5 N13 C33 -61.6(11) . . . . ?
N11 Cu5 N13 N14 105.0(10) . . . . ?
C34 C35 N14 N13 0.1(3) . . . . ?
C36 C35 N14 N13 178.6(3) . . . . ?
C34 C35 N14 Cu6 -176.4(2) . . . . ?
C36 C35 N14 Cu6 2.1(5) . . . . ?
C33 N13 N14 C35 0.4(3) . . . . ?
Cu5 N13 N14 C35 -169.3(2) . . . . ?
C33 N13 N14 Cu6 177.5(2) . . . . ?
Cu5 N13 N14 Cu6 7.9(3) . . . . ?
N16 Cu6 N14 C35 -66(3) . . . . ?
Cu4 Cu6 N14 C35 86.4(3) 2_656 . . . ?
N16 Cu6 N14 N13 118(3) . . . . ?
Cu4 Cu6 N14 N13 -89.8(2) 2_656 . . . ?
C37 C38 N15 C39 0.3(5) . . . . ?
C40 C39 N15 C38 -0.7(5) . . . . ?
C42 C41 N16 N17 -0.7(4) . . . . ?
C42 C41 N16 Cu6 -176.8(2) . . . . ?
N14 Cu6 N16 C41 46(3) . . . . ?
Cu4 Cu6 N16 C41 -106.6(3) 2_656 . . . ?
N14 Cu6 N16 N17 -130(3) . . . . ?
Cu4 Cu6 N16 N17 77.7(2) 2_656 . . . ?
C42 C43 N17 N16 0.6(4) . . . . ?
C44 C43 N17 N16 -176.5(3) . . . . ?
C42 C43 N17 Cu4 174.3(2) . . . . ?
C44 C43 N17 Cu4 -2.8(5) . . . . ?
C41 N16 N17 C43 0.0(3) . . . . ?
Cu6 N16 N17 C43 176.5(2) . . . . ?
C41 N16 N17 Cu4 -175.0(2) . . . . ?
Cu6 N16 N17 Cu4 1.5(3) . . . . ?
N10 Cu4 N17 C43 -100(3) . . . . ?
Cu6 Cu4 N17 C43 89.7(3) 2_656 . . . ?
N10 Cu4 N17 N16 73(3) . . . . ?
Cu6 Cu4 N17 N16 -97.0(2) 2_656 . . . ?
C48 C47 N18 C46 -1.1(5) . . . . ?
C45 C46 N18 C47 1.1(5) . . . . ?
C13 C12 C13A C14A 83.9(14) . . . . ?
C16 C12 C13A C14A -11.8(12) . . . . ?
C11 C12 C13A C14A -176.2(8) . . . . ?
C12 C13A C14A N6 -7.3(15) . . . . ?
C15 N6 C14A C13A 22.2(14) . . . . ?
C14 N6 C14A C13A -68.2(12) . . . . ?
